data_2105113
loop_
_publ_author_name
'Zakharov, Boris A.'
'Losev, Evgeniy A.'
'Kolesov, Boris A.'
'Drebushchak, Valeri A.'
'Boldyreva, Elena V.'

_publ_section_title
;
 Low-temperature phase transition in glycine--glutaric acid co-crystals
 studied by single-crystal X-ray diffraction, Raman spectroscopy and
 differential scanning calorimetry
;
_journal_coeditor_code GP5050
_journal_issue 3
_journal_name_full 'Acta Crystallographica Section B'
_journal_page_first 287
_journal_page_last 296
_journal_paper_doi 10.1107/S0108768112015972
_journal_volume 68
_journal_year 2012
_chemical_formula_moiety 'C5 H8 O4, C2 H5 N O2'
_chemical_formula_sum 'C7 H13 N O6'
_chemical_formula_weight 207.18
_chemical_name_common 'glutaric acid--glycine (1/1)'
_chemical_name_systematic
;
Propane-1,3-dicarboxylic acid -- Aminoethanoic acid (1/1)
;
_space_group_IT_number 14
_symmetry_cell_setting monoclinic
_symmetry_space_group_name_Hall '-P 2ybc'
_symmetry_space_group_name_H-M 'P 1 21/c 1'
_atom_sites_solution_hydrogens difmap
_atom_sites_solution_primary direct
_atom_sites_solution_secondary difmap
_audit_creation_method SHELXL-97
_cell_angle_alpha 90.00
_cell_angle_beta 114.586(10)
_cell_angle_gamma 90.00
_cell_formula_units_Z 4
_cell_length_a 4.9110(7)
_cell_length_b 20.922(3)
_cell_length_c 10.2744(15)
_cell_measurement_reflns_used 3307
_cell_measurement_temperature 300(2)
_cell_measurement_theta_max 29.15
_cell_measurement_theta_min 1.97
_cell_volume 960.0(3)
_computing_cell_refinement 'STOE X-AREA (Stoe & Cie, 2006)'
_computing_data_collection 'STOE X-AREA (Stoe & Cie, 2006)'
_computing_data_reduction 'STOE X-RED (Stoe & Cie, 2006)'
_computing_molecular_graphics 'Mercury (Macrae <i>et al.</i>, 2006)'
_computing_publication_material
;
Mercury (Macrae et al., 2006),
PLATON (Spek, 2009),
enCIFer (Allen et al., 2004)
;
_computing_structure_refinement
;
SHELXL-97 (Sheldrick, 2008) and X-STEP32
(Stoe & Cie, 2000)
;
_computing_structure_solution 'SHELXS-97 (Sheldrick, 2008)'
_diffrn_ambient_temperature 300(2)
_diffrn_detector_area_resol_mean 6.67
_diffrn_measured_fraction_theta_full 0.994
_diffrn_measured_fraction_theta_max 0.994
_diffrn_measurement_device '2-circle goniometer'
_diffrn_measurement_device_type 'STOE IPDS 2'
_diffrn_measurement_method 'rotation method'
_diffrn_radiation_monochromator 'plane graphite'
_diffrn_radiation_type 'Mo K\a'
_diffrn_radiation_wavelength 0.71073
_diffrn_reflns_av_R_equivalents 0.0455
_diffrn_reflns_av_sigmaI/netI 0.0713
_diffrn_reflns_limit_h_max 6
_diffrn_reflns_limit_h_min -5
_diffrn_reflns_limit_k_max 24
_diffrn_reflns_limit_k_min -28
_diffrn_reflns_limit_l_max 14
_diffrn_reflns_limit_l_min -14
_diffrn_reflns_number 6828
_diffrn_reflns_theta_full 29.20
_diffrn_reflns_theta_max 29.20
_diffrn_reflns_theta_min 1.95
_exptl_absorpt_coefficient_mu 0.126
_exptl_absorpt_correction_type none
_exptl_crystal_colour colourless
_exptl_crystal_density_diffrn 1.434
_exptl_crystal_density_method 'not measured'
_exptl_crystal_description prism
_exptl_crystal_F_000 440
_exptl_crystal_size_max 0.32
_exptl_crystal_size_mid 0.17
_exptl_crystal_size_min 0.10
_refine_diff_density_max 0.191
_refine_diff_density_min -0.172
_refine_ls_extinction_method none
_refine_ls_goodness_of_fit_ref 0.888
_refine_ls_hydrogen_treatment constr
_refine_ls_matrix_type full
_refine_ls_number_parameters 130
_refine_ls_number_reflns 2578
_refine_ls_number_restraints 0
_refine_ls_restrained_S_all 0.888
_refine_ls_R_factor_all 0.1059
_refine_ls_R_factor_gt 0.0475
_refine_ls_shift/su_max 0.000
_refine_ls_shift/su_mean 0.000
_refine_ls_structure_factor_coef Fsqd
_refine_ls_weighting_details 'calc w=1/[\s^2^(Fo^2^)+(0.0419P)^2^+0.0000P] where P=(Fo^2^+2Fc^2^)/3'
_refine_ls_weighting_scheme calc
_refine_ls_wR_factor_gt 0.0827
_refine_ls_wR_factor_ref 0.0955
_reflns_number_gt 1421
_reflns_number_total 2578
_reflns_threshold_expression >2sigma(I)
_cod_data_source_file gp5050.cif
_cod_data_source_block 300
_cod_original_cell_volume 959.9(2)
_cod_original_sg_symbol_H-M 'P 21/c'
_cod_database_code 2105113
_cod_database_fobs_code 2105113

loop_
_symmetry_equiv_pos_as_xyz
'x, y, z'
'-x, y+1/2, -z+1/2'
'-x, -y, -z'
'x, -y-1/2, z-1/2'

loop_
_atom_site_type_symbol
_atom_site_label
_atom_site_fract_x
_atom_site_fract_y
_atom_site_fract_z
_atom_site_U_iso_or_equiv
_atom_site_adp_type
_atom_site_calc_flag
_atom_site_refinement_flags
_atom_site_occupancy
_atom_site_symmetry_multiplicity
O O1 0.1303(3) 0.44553(6) 0.33353(12) 0.0431(3) Uani d . 1 1
O O5 0.6180(3) 0.64113(6) 0.22044(13) 0.0492(4) Uani d . 1 1
O O3 0.2017(3) 0.91549(6) -0.03314(12) 0.0412(3) Uani d . 1 1
N N1 0.5566(4) 0.52554(7) 0.33624(14) 0.0360(4) Uani d . 1 1
H H1A 0.6599 0.5565 0.3179 0.054 Uiso calc R 1 1
H H1B 0.6819 0.5000 0.4039 0.054 Uiso calc R 1 1
H H1C 0.4268 0.5426 0.3661 0.054 Uiso calc R 1 1
C C2 0.3932(4) 0.48823(8) 0.20491(17) 0.0334(4) Uani d . 1 1
H H2A 0.5357 0.4649 0.1802 0.040 Uiso calc R 1 1
H H2B 0.2843 0.5172 0.1268 0.040 Uiso calc R 1 1
O O6 0.8167(4) 0.59463(6) 0.09106(14) 0.0501(4) Uani d . 1 1
H H6 0.8418 0.6018 0.0184 0.075 Uiso calc R 1 1
O O2 0.0510(3) 0.40246(7) 0.12345(14) 0.0543(4) Uani d . 1 1
C C1 0.1753(4) 0.44149(8) 0.22259(17) 0.0332(4) Uani d . 1 1
C C7 0.6740(4) 0.64281(8) 0.11621(17) 0.0347(4) Uani d . 1 1
O O4 0.1063(4) 0.84677(6) 0.10598(16) 0.0565(4) Uani d . 1 1
H H4 0.0356 0.8788 0.1260 0.085 Uiso calc R 1 1
C C5 0.4645(5) 0.75376(9) 0.06721(18) 0.0423(5) Uani d . 1 1
H H5A 0.3195 0.7383 0.1012 0.051 Uiso calc R 1 1
H H5B 0.6295 0.7725 0.1481 0.051 Uiso calc R 1 1
C C6 0.5810(5) 0.69752(8) 0.01277(18) 0.0379(4) Uani d . 1 1
H H6B 0.4261 0.6831 -0.0774 0.045 Uiso calc R 1 1
H H6A 0.7512 0.7112 -0.0050 0.045 Uiso calc R 1 1
C C3 0.2064(4) 0.86107(8) 0.01003(17) 0.0345(4) Uani d . 1 1
C C4 0.3204(5) 0.80483(9) -0.04245(19) 0.0443(5) Uani d . 1 1
H H4A 0.4651 0.8199 -0.0771 0.053 Uiso calc R 1 1
H H4B 0.1546 0.7861 -0.1230 0.053 Uiso calc R 1 1

loop_
_atom_site_aniso_label
_atom_site_aniso_U_11
_atom_site_aniso_U_22
_atom_site_aniso_U_33
_atom_site_aniso_U_12
_atom_site_aniso_U_13
_atom_site_aniso_U_23
O1 0.0537(9) 0.0417(7) 0.0454(7) -0.0153(7) 0.0319(6) -0.0063(6)
O5 0.0761(11) 0.0384(7) 0.0480(7) 0.0049(7) 0.0405(7) 0.0067(6)
O3 0.0536(9) 0.0293(6) 0.0473(7) 0.0004(6) 0.0275(6) 0.0027(5)
N1 0.0422(10) 0.0321(8) 0.0396(7) -0.0084(7) 0.0228(7) 0.0000(6)
C2 0.0348(11) 0.0350(9) 0.0344(8) -0.0021(8) 0.0186(8) -0.0002(7)
O6 0.0726(11) 0.0360(7) 0.0510(8) 0.0163(7) 0.0349(8) 0.0061(6)
O2 0.0612(10) 0.0556(9) 0.0575(8) -0.0243(8) 0.0358(7) -0.0237(7)
C1 0.0331(11) 0.0306(9) 0.0389(9) 0.0014(8) 0.0180(8) -0.0015(7)
C7 0.0408(12) 0.0277(9) 0.0377(8) -0.0027(8) 0.0184(8) -0.0020(7)
O4 0.0853(12) 0.0378(8) 0.0758(9) 0.0195(8) 0.0627(9) 0.0160(7)
C5 0.0587(14) 0.0335(10) 0.0419(9) 0.0103(9) 0.0280(9) 0.0057(7)
C6 0.0483(13) 0.0325(9) 0.0398(9) 0.0048(9) 0.0252(9) 0.0037(7)
C3 0.0374(11) 0.0328(9) 0.0367(9) 0.0041(8) 0.0189(8) 0.0041(7)
C4 0.0581(14) 0.0389(11) 0.0461(10) 0.0129(10) 0.0318(10) 0.0087(8)

loop_
_atom_type_symbol
_atom_type_description
_atom_type_scat_dispersion_real
_atom_type_scat_dispersion_imag
_atom_type_scat_source
C C 0.0033 0.0016 'International Tables Vol C Tables 4.2.6.8 and 6.1.1.4'
H H 0.0000 0.0000 'International Tables Vol C Tables 4.2.6.8 and 6.1.1.4'
N N 0.0061 0.0033 'International Tables Vol C Tables 4.2.6.8 and 6.1.1.4'
O O 0.0106 0.0060 'International Tables Vol C Tables 4.2.6.8 and 6.1.1.4'

loop_
_geom_angle_atom_site_label_1
_geom_angle_atom_site_label_2
_geom_angle_atom_site_label_3
_geom_angle
C2 N1 H1A 109.5
C2 N1 H1B 109.5
H1A N1 H1B 109.5
C2 N1 H1C 109.5
H1A N1 H1C 109.5
H1B N1 H1C 109.5
N1 C2 C1 112.00(13)
N1 C2 H2A 109.2
C1 C2 H2A 109.2
N1 C2 H2B 109.2
C1 C2 H2B 109.2
H2A C2 H2B 107.9
C7 O6 H6 109.5
O2 C1 O1 125.15(17)
O2 C1 C2 117.00(15)
O1 C1 C2 117.83(15)
O5 C7 O6 119.17(15)
O5 C7 C6 122.33(16)
O6 C7 C6 118.49(14)
C3 O4 H4 109.5
C4 C5 C6 114.14(14)
C4 C5 H5A 108.7
C6 C5 H5A 108.7
C4 C5 H5B 108.7
C6 C5 H5B 108.7
H5A C5 H5B 107.6
C7 C6 C5 112.48(13)
C7 C6 H6B 109.1
C5 C6 H6B 109.1
C7 C6 H6A 109.1
C5 C6 H6A 109.1
H6B C6 H6A 107.8
O3 C3 O4 122.19(16)
O3 C3 C4 123.82(15)
O4 C3 C4 113.98(15)
C3 C4 C5 114.82(14)
C3 C4 H4A 108.6
C5 C4 H4A 108.6
C3 C4 H4B 108.6
C5 C4 H4B 108.6
H4A C4 H4B 107.5

loop_
_geom_bond_atom_site_label_1
_geom_bond_atom_site_label_2
_geom_bond_distance
O1 C1 1.2508(19)
O5 C7 1.212(2)
O3 C3 1.219(2)
N1 C2 1.474(2)
N1 H1A 0.8900
N1 H1B 0.8900
N1 H1C 0.8900
C2 C1 1.515(2)
C2 H2A 0.9700
C2 H2B 0.9700
O6 C7 1.313(2)
O6 H6 0.8200
O2 C1 1.249(2)
C7 C6 1.498(2)
O4 C3 1.306(2)
O4 H4 0.8200
C5 C4 1.500(2)
C5 C6 1.514(2)
C5 H5A 0.9700
C5 H5B 0.9700
C6 H6B 0.9700
C6 H6A 0.9700
C3 C4 1.497(2)
C4 H4A 0.9700
C4 H4B 0.9700

loop_
_geom_hbond_atom_site_label_D
_geom_hbond_atom_site_label_H
_geom_hbond_atom_site_label_A
_geom_hbond_site_symmetry_A
_geom_hbond_distance_DH
_geom_hbond_distance_HA
_geom_hbond_distance_DA
_geom_hbond_angle_DHA
N1 H1B O3 2_645 0.89 2.14 2.9671(19) 154.2
N1 H1C O3 4_576 0.89 2.00 2.8824(19) 169.4
N1 H1A O5 . 0.89 2.00 2.7665(18) 143.2
O4 H4 O1 2 0.82 1.75 2.5706(18) 177.5
O6 H6 O2 3_665 0.82 1.75 2.5444(18) 164.4

loop_
_geom_torsion_atom_site_label_1
_geom_torsion_atom_site_label_2
_geom_torsion_atom_site_label_3
_geom_torsion_atom_site_label_4
_geom_torsion
N1 C2 C1 O2 -171.95(16)
N1 C2 C1 O1 9.1(2)
O5 C7 C6 C5 10.4(3)
O6 C7 C6 C5 -170.82(17)
C4 C5 C6 C7 -170.01(18)
O3 C3 C4 C5 147.7(2)
O4 C3 C4 C5 -33.3(3)
C6 C5 C4 C3 -179.48(18)

loop_
_cod_related_entry_id
_cod_related_entry_database
_cod_related_entry_code
1 ChemSpider 30654321
